data_7213501
loop_
_publ_author_name
'R. Gareth Davies'
'Vernon C. Gibson'
'Michael B. Hursthouse'
'Mark E. Light'
'Edward L. Marshall'
'Michael North'
'David A. Robson'
'Ian Thompson'
'Andrew J. P. White'
'David J. Williams'
'Paul J. Williams'

_publ_section_title
;
 Synthesis of nucleic-acid base containing norbornene derivatives as
 monomers for ring-opening-metathesis--polymerization
;
_journal_issue 24
_journal_name_full 'Journal of the Chemical Society, Perkin Transactions 1'
_journal_page_first 3365
_journal_page_last 3381
_journal_paper_doi 10.1039/b107139d
_journal_year 2001
_chemical_formula_sum 'C23 H27 N7 O5'
_chemical_formula_weight 481.52
_chemical_name_systematic
; 
? 
;
_space_group_IT_number 15
_symmetry_cell_setting monoclinic
_symmetry_space_group_name_Hall '-C 2yc'
_symmetry_space_group_name_H-M 'C 1 2/c 1'
_atom_sites_solution_hydrogens geom
_atom_sites_solution_primary direct
_atom_sites_solution_secondary difmap
_audit_creation_method SHELXL
_cell_angle_alpha 90.00
_cell_angle_beta 91.589(8)
_cell_angle_gamma 90.00
_cell_formula_units_Z 8
_cell_length_a 37.962(4)
_cell_length_b 12.6553(8)
_cell_length_c 9.5517(9)
_cell_measurement_reflns_used 22
_cell_measurement_temperature 293(2)
_cell_measurement_theta_max 27.43
_cell_measurement_theta_min 4.68
_cell_volume 4587.1(7)
_computing_cell_refinement 'Siemens XSCANS'
_computing_data_collection 'Siemens XSCANS'
_computing_data_reduction 'Siemens SHELXTL'
_computing_molecular_graphics 'Siemens SHELXTL'
_computing_publication_material 'Siemens SHELXTL'
_computing_structure_refinement 'SHELXL-93 (Sheldrick, 1993)'
_computing_structure_solution 'SHELXS-86 (Sheldrick, 1990)'
_diffrn_ambient_temperature 293(2)
_diffrn_measurement_device 'Siemens P4'
_diffrn_measurement_method '\w scans'
_diffrn_radiation_monochromator graphite
_diffrn_radiation_source 'fine-focus sealed tube'
_diffrn_radiation_type CuK\a
_diffrn_radiation_wavelength 1.54178
_diffrn_reflns_av_R_equivalents 0.0213
_diffrn_reflns_av_sigmaI/netI 0.0444
_diffrn_reflns_limit_h_max 44
_diffrn_reflns_limit_h_min 0
_diffrn_reflns_limit_k_max 14
_diffrn_reflns_limit_k_min 0
_diffrn_reflns_limit_l_max 11
_diffrn_reflns_limit_l_min -11
_diffrn_reflns_number 3874
_diffrn_reflns_theta_max 63.98
_diffrn_reflns_theta_min 2.33
_diffrn_standards_interval_count 97
_diffrn_standards_number 3
_exptl_absorpt_coefficient_mu 0.840
_exptl_absorpt_correction_type none
_exptl_crystal_colour Clear
_exptl_crystal_density_diffrn 1.395
_exptl_crystal_description 'platy needles'
_exptl_crystal_F_000 2032
_exptl_crystal_size_max 0.30
_exptl_crystal_size_mid 0.30
_exptl_crystal_size_min 0.03
_refine_diff_density_max 0.324
_refine_diff_density_min -0.278
_refine_diff_density_rms 0.059
_refine_ls_extinction_coef 0.00070(9)
_refine_ls_extinction_expression Fc^*^=kFc[1+0.001xFc^2^\l^3^/sin(2\q)]^-1/4^
_refine_ls_extinction_method SHELXL
_refine_ls_goodness_of_fit_all 1.057
_refine_ls_goodness_of_fit_obs 1.065
_refine_ls_matrix_type full
_refine_ls_number_parameters 325
_refine_ls_number_reflns 3811
_refine_ls_number_restraints 2
_refine_ls_restrained_S_all 1.058
_refine_ls_restrained_S_obs 1.064
_refine_ls_R_factor_all 0.0863
_refine_ls_R_factor_obs 0.0628
_refine_ls_shift/esd_max -0.001
_refine_ls_shift/esd_mean 0.000
_refine_ls_structure_factor_coef Fsqd
_refine_ls_weighting_details 'w=1/[\s^2^(Fo^2^)+(0.0937P)^2^+4.1688P] where P=(Fo^2^+2Fc^2^)/3'
_refine_ls_weighting_scheme calc
_refine_ls_wR_factor_all 0.1798
_refine_ls_wR_factor_obs 0.1547
_reflns_number_observed 2853
_reflns_number_total 3812
_reflns_observed_criterion >2sigma(I)
_cod_data_source_file b107139dsup1.cif
_cod_data_source_block VG9747
_cod_depositor_comments
;
The following automatic conversions were performed:

'_symmetry_cell_setting' value 'Monoclinic' changed to 'monoclinic'
according to /home/saulius/struct/CIF-dictionaries/cif_core.dic
dictionary named 'cif_core.dic' version 2.4.2 from 2011-04-26.

Automatic conversion script
Id: cif_fix_values 1891 2012-01-12 08:04:46Z andrius 

The following automatic conversions were performed:

'_refine_ls_weighting_scheme' value 'calc
w=1/[\s^2^(Fo^2^)+(0.0937P)^2^+4.1688P] where P=(Fo^2^+2Fc^2^)/3' was
changed to 'calc'. New tag '_refine_ls_weighting_details' was
created. The value of the new tag was set to
'w=1/[\s^2^(Fo^2^)+(0.0937P)^2^+4.1688P] where P=(Fo^2^+2Fc^2^)/3'.

Automatic conversion script
Id: cif_fix_values 3143 2015-03-26 13:38:13Z robertas 
;
_cod_original_cell_volume 4587.0(7)
_cod_original_sg_symbol_H-M C2/c
_cod_database_code 7213501

loop_
_symmetry_equiv_pos_as_xyz
'x, y, z'
'-x, y, -z+1/2'
'x+1/2, y+1/2, z'
'-x+1/2, y+1/2, -z+1/2'
'-x, -y, -z'
'x, -y, z-1/2'
'-x+1/2, -y+1/2, -z'
'x+1/2, -y+1/2, z-1/2'

loop_
_atom_site_aniso_label
_atom_site_aniso_U_11
_atom_site_aniso_U_22
_atom_site_aniso_U_33
_atom_site_aniso_U_23
_atom_site_aniso_U_13
_atom_site_aniso_U_12
C1 0.079(3) 0.071(3) 0.067(2) 0.024(2) 0.026(2) 0.014(2)
C2 0.062(2) 0.075(3) 0.056(2) 0.012(2) -0.027(2) -0.009(2)
C3 0.0281(15) 0.084(3) 0.066(2) 0.025(2) -0.0094(15) -0.001(2)
C4 0.037(2) 0.071(2) 0.074(2) -0.012(2) -0.007(2) 0.019(2)
C5 0.031(2) 0.061(2) 0.088(3) -0.022(2) -0.021(2) 0.010(2)
C6 0.032(2) 0.056(2) 0.090(3) -0.001(2) 0.018(2) -0.0021(15)
C7 0.045(2) 0.060(2) 0.135(4) 0.019(3) 0.016(2) 0.002(2)
C8 0.0323(15) 0.058(2) 0.054(2) -0.003(2) 0.0066(13) -0.0010(14)
O8 0.070(2) 0.067(2) 0.065(2) -0.0099(14) 0.0199(14) 0.0035(14)
C9 0.033(2) 0.087(3) 0.054(2) -0.016(2) -0.0150(15) 0.025(2)
O9 0.079(2) 0.156(4) 0.047(2) -0.015(2) -0.0087(14) 0.053(2)
N10 0.0268(12) 0.063(2) 0.0471(14) 0.0017(13) -0.0033(10) 0.0029(11)
C11 0.029(2) 0.077(3) 0.070(2) 0.027(2) -0.0054(15) 0.008(2)
C12 0.030(2) 0.048(2) 0.079(2) 0.008(2) 0.006(2) 0.0065(13)
N13 0.0262(12) 0.0492(14) 0.0426(13) 0.0070(11) 0.0014(10) 0.0049(10)
C14 0.0311(14) 0.0300(13) 0.0359(15) 0.0027(10) 0.0006(11) 0.0015(10)
O14 0.0487(13) 0.066(2) 0.0360(12) 0.0028(10) 0.0033(9) 0.0089(11)
C15 0.0268(13) 0.0350(14) 0.0411(15) 0.0028(11) -0.0012(11) 0.0060(11)
N16 0.0279(11) 0.0306(11) 0.0474(13) 0.0001(10) -0.0093(10) 0.0046(9)
C17 0.041(2) 0.0317(14) 0.063(2) -0.0064(14) -0.0169(14) 0.0041(13)
N18 0.0455(15) 0.0339(13) 0.068(2) -0.0070(12) -0.0249(13) 0.0038(11)
C19 0.0272(13) 0.0335(14) 0.050(2) 0.0020(12) -0.0105(12) 0.0004(11)
C20 0.0256(12) 0.0325(14) 0.0441(15) 0.0021(12) -0.0053(11) -0.0006(11)
N21 0.0342(12) 0.0332(12) 0.060(2) 0.0035(11) -0.0169(11) -0.0031(10)
C22 0.046(2) 0.0317(15) 0.072(2) 0.0040(15) -0.028(2) -0.0084(13)
N23 0.0394(14) 0.0335(13) 0.068(2) 0.0073(12) -0.0225(13) -0.0065(11)
C24 0.0270(13) 0.0310(14) 0.051(2) 0.0065(12) -0.0102(12) -0.0022(11)
N25 0.0338(13) 0.0327(12) 0.061(2) 0.0079(11) -0.0218(12) -0.0040(10)
C26 0.0279(13) 0.0316(14) 0.049(2) 0.0048(12) -0.0107(12) -0.0024(11)
O26 0.0398(12) 0.0407(12) 0.078(2) 0.0173(12) -0.0194(11) -0.0096(10)
O27 0.0334(11) 0.0353(11) 0.0668(14) 0.0092(10) -0.0247(10) -0.0056(9)
C28 0.0227(13) 0.039(2) 0.059(2) -0.0018(14) -0.0133(12) -0.0020(11)
C29 0.074(3) 0.052(2) 0.117(4) -0.023(2) -0.047(3) 0.006(2)
C30 0.043(2) 0.200(8) 0.100(4) 0.010(4) 0.019(2) 0.023(3)
C31 0.063(3) 0.054(2) 0.121(4) 0.015(2) -0.059(3) -0.003(2)

loop_
_atom_site_label
_atom_site_type_symbol
_atom_site_fract_x
_atom_site_fract_y
_atom_site_fract_z
_atom_site_U_iso_or_equiv
_atom_site_thermal_displace_type
_atom_site_occupancy
_atom_site_calc_flag
_atom_site_refinement_flags
C1 C 0.20103(13) 0.8413(4) 0.1023(5) 0.0719(12) Uani 1 d .
H1A H 0.20810(13) 0.8421(4) 0.0044(5) 0.086 Uiso 1 calc R
C2 C 0.16576(11) 0.7921(4) 0.1307(4) 0.0647(11) Uani 1 d .
H2A H 0.15372(11) 0.7444(4) 0.0728(4) 0.078 Uiso 1 calc R
C3 C 0.15514(9) 0.8276(4) 0.2493(4) 0.0595(10) Uani 1 d .
H3A H 0.13417(9) 0.8099(4) 0.2915(4) 0.071 Uiso 1 calc R
C4 C 0.18251(10) 0.9024(4) 0.3068(5) 0.0610(10) Uani 1 d .
H4A H 0.17462(10) 0.9532(4) 0.3767(5) 0.073 Uiso 1 calc R
C5 C 0.21544(9) 0.8336(3) 0.3497(5) 0.0605(10) Uani 1 d .
H5A H 0.23387(9) 0.8770(3) 0.3949(5) 0.073 Uiso 1 calc R
C6 C 0.22756(9) 0.7904(3) 0.2096(5) 0.0591(10) Uani 1 d .
H6A H 0.25180(9) 0.8120(3) 0.1915(5) 0.071 Uiso 1 calc R
C7 C 0.19546(12) 0.9488(4) 0.1704(6) 0.0798(14) Uani 1 d .
H7A H 0.21715(12) 0.9887(4) 0.1828(6) 0.096 Uiso 1 calc R
H7B H 0.17773(12) 0.9911(4) 0.1214(6) 0.096 Uiso 1 calc R
C8 C 0.22475(8) 0.6727(3) 0.2242(4) 0.0480(8) Uani 1 d .
O8 O 0.23244(8) 0.6064(2) 0.1391(3) 0.0671(8) Uani 1 d .
C9 C 0.20773(9) 0.7394(4) 0.4356(4) 0.0585(10) Uani 1 d .
O9 O 0.20037(10) 0.7361(4) 0.5575(3) 0.0941(13) Uani 1 d .
N10 N 0.21102(7) 0.6501(2) 0.3524(3) 0.0457(6) Uani 1 d .
C11 C 0.20405(9) 0.5433(3) 0.3993(4) 0.0587(10) Uani 1 d .
H11A H 0.19889(9) 0.5454(3) 0.4982(4) 0.070 Uiso 1 calc R
H11B H 0.22522(9) 0.5014(3) 0.3892(4) 0.070 Uiso 1 calc R
C12 C 0.17373(8) 0.4886(3) 0.3211(4) 0.0525(9) Uani 1 d .
H12A H 0.17715(8) 0.4953(3) 0.2212(4) 0.063 Uiso 1 calc R
H12B H 0.17418(8) 0.4140(3) 0.3440(4) 0.063 Uiso 1 calc R
N13 N 0.13932(6) 0.5314(2) 0.3537(3) 0.0393(6) Uani 1 d D
H13A H 0.1318(10) 0.5189(31) 0.4407(16) 0.052(11) Uiso 1 d D
C14 C 0.11453(7) 0.5500(2) 0.2544(3) 0.0323(6) Uani 1 d .
O14 O 0.11953(6) 0.5477(2) 0.1289(2) 0.0503(6) Uani 1 d .
C15 C 0.07813(7) 0.5732(2) 0.3123(3) 0.0343(6) Uani 1 d .
H15A H 0.06840(7) 0.5085(2) 0.3496(3) 0.041 Uiso 1 calc R
H15B H 0.08061(7) 0.6233(2) 0.3887(3) 0.041 Uiso 1 calc R
N16 N 0.05396(6) 0.6155(2) 0.2070(3) 0.0355(5) Uani 1 d .
C17 C 0.03334(9) 0.5614(2) 0.1109(4) 0.0456(8) Uani 1 d .
H17A H 0.03346(9) 0.4881(2) 0.1036(4) 0.055 Uiso 1 calc R
N18 N 0.01352(8) 0.6219(2) 0.0306(3) 0.0495(7) Uani 1 d .
C19 C 0.02120(7) 0.7236(2) 0.0766(3) 0.0371(6) Uani 1 d .
C20 C 0.04687(7) 0.7203(2) 0.1848(3) 0.0342(6) Uani 1 d .
N21 N 0.06159(7) 0.8007(2) 0.2531(3) 0.0427(6) Uani 1 d .
C22 C 0.04891(9) 0.8919(3) 0.2059(4) 0.0503(9) Uani 1 d .
H22A H 0.05802(9) 0.9522(3) 0.2493(4) 0.060 Uiso 1 calc R
N23 N 0.02462(7) 0.9085(2) 0.1036(3) 0.0473(7) Uani 1 d .
C24 C 0.01015(7) 0.8252(2) 0.0377(3) 0.0366(6) Uani 1 d .
N25 N -0.01446(7) 0.8535(2) -0.0646(3) 0.0430(6) Uani 1 d D
H25A H -0.0160(12) 0.9225(9) -0.0872(43) 0.064(12) Uiso 1 d D
C26 C -0.04271(7) 0.7938(2) -0.1136(3) 0.0363(6) Uani 1 d .
O26 O -0.04971(6) 0.7059(2) -0.0781(3) 0.0533(7) Uani 1 d .
O27 O -0.06138(6) 0.8530(2) -0.2057(3) 0.0456(6) Uani 1 d .
C28 C -0.09694(7) 0.8189(2) -0.2521(4) 0.0405(7) Uani 1 d .
C29 C -0.09518(13) 0.7169(3) -0.3294(6) 0.082(2) Uani 1 d .
H29A H -0.08007(13) 0.7246(3) -0.4077(6) 0.123 Uiso 1 calc R
H29B H -0.11838(13) 0.6973(3) -0.3624(6) 0.123 Uiso 1 calc R
H29C H -0.08595(13) 0.6630(3) -0.2679(6) 0.123 Uiso 1 calc R
C30 C -0.11960(13) 0.8170(7) -0.1284(7) 0.114(2) Uani 1 d .
H30A H -0.11935(13) 0.8852(7) -0.0846(7) 0.171 Uiso 1 calc R
H30B H -0.11085(13) 0.7650(7) -0.0630(7) 0.171 Uiso 1 calc R
H30C H -0.14328(13) 0.7993(7) -0.1575(7) 0.171 Uiso 1 calc R
C31 C -0.10834(12) 0.9062(3) -0.3527(6) 0.080(2) Uani 1 d .
H31A H -0.09334(12) 0.9061(3) -0.4320(6) 0.120 Uiso 1 calc R
H31B H -0.10660(12) 0.9732(3) -0.3059(6) 0.120 Uiso 1 calc R
H31C H -0.13229(12) 0.8944(3) -0.3837(6) 0.120 Uiso 1 calc R

loop_
_atom_type_symbol
_atom_type_description
_atom_type_scat_dispersion_real
_atom_type_scat_dispersion_imag
_atom_type_scat_source
C C 0.0181 0.0091 'International Tables Vol C Tables 4.2.6.8 and 6.1.1.4'
H H 0.0000 0.0000 'International Tables Vol C Tables 4.2.6.8 and 6.1.1.4'
N N 0.0311 0.0180 'International Tables Vol C Tables 4.2.6.8 and 6.1.1.4'
O O 0.0492 0.0322 'International Tables Vol C Tables 4.2.6.8 and 6.1.1.4'

loop_
_geom_angle_atom_site_label_1
_geom_angle_atom_site_label_2
_geom_angle_atom_site_label_3
_geom_angle
C2 C1 C7 99.1(4)
C2 C1 C6 105.8(3)
C7 C1 C6 100.6(4)
C3 C2 C1 108.3(4)
C2 C3 C4 108.1(4)
C3 C4 C7 99.6(3)
C3 C4 C5 106.5(3)
C7 C4 C5 99.4(3)
C9 C5 C6 105.5(3)
C9 C5 C4 115.1(3)
C6 C5 C4 103.1(3)
C8 C6 C5 104.5(3)
C8 C6 C1 115.2(4)
C5 C6 C1 102.9(3)
C4 C7 C1 94.2(3)
O8 C8 N10 123.9(4)
O8 C8 C6 127.4(3)
N10 C8 C6 108.6(3)
O9 C9 N10 123.5(5)
O9 C9 C5 128.1(4)
N10 C9 C5 108.4(3)
C8 N10 C9 112.5(3)
C8 N10 C11 123.1(3)
C9 N10 C11 124.1(3)
N10 C11 C12 114.4(3)
N13 C12 C11 113.4(3)
C14 N13 C12 122.0(3)
O14 C14 N13 124.6(3)
O14 C14 C15 121.8(3)
N13 C14 C15 113.7(2)
N16 C15 C14 112.4(2)
C20 N16 C17 105.9(2)
C20 N16 C15 125.8(2)
C17 N16 C15 128.3(2)
N18 C17 N16 114.1(3)
C17 N18 C19 104.1(2)
N18 C19 C24 135.1(3)
N18 C19 C20 110.0(3)
C24 C19 C20 114.9(3)
N21 C20 N16 126.2(3)
N21 C20 C19 128.0(3)
N16 C20 C19 105.8(2)
C22 N21 C20 111.0(3)
N21 C22 N23 128.3(3)
C24 N23 C22 119.0(3)
N23 C24 N25 112.9(3)
N23 C24 C19 118.8(3)
N25 C24 C19 128.3(3)
C24 N25 C26 126.9(3)
O26 C26 O27 126.0(3)
O26 C26 N25 126.1(3)
O27 C26 N25 107.9(2)
C26 O27 C28 119.8(2)
O27 C28 C30 108.2(3)
O27 C28 C29 110.4(3)
C30 C28 C29 114.6(5)
O27 C28 C31 102.7(3)
C30 C28 C31 110.8(4)
C29 C28 C31 109.4(4)

loop_
_geom_bond_atom_site_label_1
_geom_bond_atom_site_label_2
_geom_bond_distance
C1 C2 1.508(6)
C1 C7 1.525(7)
C1 C6 1.556(6)
C2 C3 1.294(6)
C3 C4 1.498(6)
C4 C7 1.523(7)
C4 C5 1.569(5)
C5 C9 1.481(6)
C5 C6 1.528(6)
C6 C8 1.500(5)
C8 O8 1.209(4)
C8 N10 1.375(4)
C9 O9 1.206(5)
C9 N10 1.389(5)
N10 C11 1.450(5)
C11 C12 1.522(5)
C12 N13 1.456(4)
N13 C14 1.338(4)
C14 O14 1.220(4)
C14 C15 1.531(4)
C15 N16 1.445(4)
N16 C20 1.368(4)
N16 C17 1.373(4)
C17 N18 1.308(4)
N18 C19 1.389(4)
C19 C24 1.399(4)
C19 C20 1.401(4)
C20 N21 1.325(4)
N21 C22 1.324(4)
C22 N23 1.342(4)
N23 C24 1.338(4)
C24 N25 1.380(4)
N25 C26 1.383(4)
C26 O26 1.195(4)
C26 O27 1.342(3)
O27 C28 1.473(3)
C28 C30 1.481(6)
C28 C29 1.490(5)
C28 C31 1.518(5)
